data_4074427
loop_
_publ_author_name
'Scriban, Corina'
'Glueck, David S.'
'Zakharov, Lev N.'
'Kassel, W. Scott'
'DiPasquale, Antonio G.'
'Golen, James A.'
'Rheingold, Arnold L.'

_publ_section_title
;
 P&#x2212;C and C&#x2212;C Bond Formation by Michael Addition in
 Platinum-Catalyzed Hydrophosphination and in the Stoichiometric Reactions
 of Platinum Phosphido Complexes with Activated Alkenes
;
_journal_issue 24
_journal_name_full Organometallics
_journal_page_first 5757
_journal_paper_doi 10.1021/om060631n
_journal_volume 25
_journal_year 2006
_chemical_formula_moiety 'C66 H64 Pt2 P5, 2.5(C7 H8), O H'
_chemical_formula_sum 'C83.5 H85 O P5 Pt2'
_chemical_formula_weight 1649.54
_chemical_name_systematic
; 
 ? 
;
_space_group_IT_number 2
_symmetry_cell_setting triclinic
_symmetry_space_group_name_Hall '-P 1'
_symmetry_space_group_name_H-M 'P -1'
_atom_sites_solution_hydrogens geom
_atom_sites_solution_primary direct
_atom_sites_solution_secondary difmap
_audit_creation_method SHELXL-97
_cell_angle_alpha 105.3270(10)
_cell_angle_beta 110.0810(10)
_cell_angle_gamma 91.9990(10)
_cell_formula_units_Z 2
_cell_length_a 13.0614(12)
_cell_length_b 16.8404(15)
_cell_length_c 17.8216(16)
_cell_measurement_reflns_used 8994
_cell_measurement_temperature 100(2)
_cell_measurement_theta_max 28.14
_cell_measurement_theta_min 2.46
_cell_volume 3516.4(6)
_computing_cell_refinement 'Bruker SMART'
_computing_data_collection 'Bruker SMART'
_computing_data_reduction 'Bruker SAINT'
_computing_molecular_graphics 'Bruker SHELXTL'
_computing_publication_material 'Bruker SHELXTL'
_computing_structure_refinement 'SHELXL-97 (Sheldrick, 1997)'
_computing_structure_solution 'SHELXS-97 (Sheldrick, 1990)'
_diffrn_ambient_temperature 100(2)
_diffrn_measured_fraction_theta_full 0.991
_diffrn_measured_fraction_theta_max 0.891
_diffrn_measurement_device_type 'CCD area detector'
_diffrn_measurement_method 'phi and omega scans'
_diffrn_radiation_monochromator graphite
_diffrn_radiation_source 'fine-focus sealed tube'
_diffrn_radiation_type MoK\a
_diffrn_radiation_wavelength 0.71073
_diffrn_reflns_av_R_equivalents 0.0268
_diffrn_reflns_av_sigmaI/netI 0.0426
_diffrn_reflns_limit_h_max 16
_diffrn_reflns_limit_h_min -17
_diffrn_reflns_limit_k_max 21
_diffrn_reflns_limit_k_min -21
_diffrn_reflns_limit_l_max 23
_diffrn_reflns_limit_l_min -22
_diffrn_reflns_number 30110
_diffrn_reflns_theta_full 25.00
_diffrn_reflns_theta_max 28.28
_diffrn_reflns_theta_min 1.27
_exptl_absorpt_coefficient_mu 4.135
_exptl_absorpt_correction_T_max 0.6826
_exptl_absorpt_correction_T_min 0.4919
_exptl_absorpt_correction_type multi-scan
_exptl_absorpt_process_details sadabs
_exptl_crystal_colour colorless
_exptl_crystal_density_diffrn 1.558
_exptl_crystal_density_method 'not measured'
_exptl_crystal_description plates
_exptl_crystal_F_000 1650
_exptl_crystal_size_max 0.20
_exptl_crystal_size_mid 0.20
_exptl_crystal_size_min 0.10
_refine_diff_density_max 3.184
_refine_diff_density_min -1.384
_refine_diff_density_rms 0.158
_refine_ls_extinction_method none
_refine_ls_goodness_of_fit_ref 1.045
_refine_ls_hydrogen_treatment constr
_refine_ls_matrix_type full
_refine_ls_number_parameters 683
_refine_ls_number_reflns 15539
_refine_ls_number_restraints 2
_refine_ls_restrained_S_all 1.046
_refine_ls_R_factor_all 0.0474
_refine_ls_R_factor_gt 0.0387
_refine_ls_shift/su_max 0.007
_refine_ls_shift/su_mean 0.000
_refine_ls_structure_factor_coef Fsqd
_refine_ls_weighting_details 'calc w=1/[\s^2^(Fo^2^)+(0.0710P)^2^+0.0000P] where P=(Fo^2^+2Fc^2^)/3'
_refine_ls_weighting_scheme calc
_refine_ls_wR_factor_gt 0.1057
_refine_ls_wR_factor_ref 0.1104
_reflns_number_gt 12798
_reflns_number_total 15539
_reflns_threshold_expression >2sigma(I)
_cod_data_source_file om060631nsi20060713_113422.cif
_cod_data_source_block glu241
_cod_depositor_comments
;
The following automatic conversions were performed:

'_symmetry_cell_setting' value 'Triclinic' changed to 'triclinic'
according to /home/saulius/struct/CIF-dictionaries/cif_core.dic
dictionary named 'cif_core.dic' version 2.4.1 from 2010-06-29.

Automatic conversion script
Id: cif_fix_values 1715 2011-07-08 13:25:40Z adriana 
;
_cod_original_cell_volume 3516.4(5)
_cod_original_sg_symbol_H-M P-1
_cod_original_formula_sum 'C83.50 H85 O P5 Pt2'
_cod_database_code 4074427

loop_
_symmetry_equiv_pos_as_xyz
'x, y, z'
'-x, -y, -z'

loop_
_atom_site_label
_atom_site_type_symbol
_atom_site_fract_x
_atom_site_fract_y
_atom_site_fract_z
_atom_site_U_iso_or_equiv
_atom_site_adp_type
_atom_site_occupancy
_atom_site_symmetry_multiplicity
_atom_site_calc_flag
_atom_site_refinement_flags
Pt1 Pt 0.015094(13) 0.636896(10) 0.272599(10) 0.02448(6) Uani 1 1 d .
Pt2 Pt -0.248456(13) 0.683855(10) 0.310225(10) 0.02381(6) Uani 1 1 d .
P1 P 0.09281(10) 0.52395(7) 0.22871(7) 0.0276(2) Uani 1 1 d .
P2 P 0.04647(10) 0.68119(7) 0.16975(7) 0.0265(2) Uani 1 1 d .
P3 P -0.07287(9) 0.74384(7) 0.32757(7) 0.0261(2) Uani 1 1 d .
P4 P -0.41155(9) 0.60816(7) 0.28260(7) 0.0264(2) Uani 1 1 d .
P5 P -0.25775(10) 0.74152(7) 0.43996(7) 0.0268(2) Uani 1 1 d .
C1 C -0.0007(4) 0.5856(3) 0.3648(3) 0.0308(10) Uani 1 1 d .
H1A H 0.0310 0.5334 0.3608 0.046 Uiso 1 1 calc R
H1B H -0.0788 0.5745 0.3560 0.046 Uiso 1 1 calc R
H1C H 0.0382 0.6249 0.4203 0.046 Uiso 1 1 calc R
C2 C 0.1570(4) 0.5435(3) 0.1577(3) 0.0327(10) Uani 1 1 d .
H2A H 0.2300 0.5776 0.1900 0.039 Uiso 1 1 calc R
H2B H 0.1672 0.4903 0.1226 0.039 Uiso 1 1 calc R
C3 C 0.0812(4) 0.5897(3) 0.1027(3) 0.0312(10) Uani 1 1 d .
H3A H 0.0130 0.5520 0.0639 0.037 Uiso 1 1 calc R
H3B H 0.1183 0.6083 0.0691 0.037 Uiso 1 1 calc R
C4 C 0.2015(4) 0.4994(3) 0.3114(3) 0.0309(10) Uani 1 1 d .
C5 C 0.2157(4) 0.4176(3) 0.3143(3) 0.0381(12) Uani 1 1 d .
H5A H 0.1700 0.3712 0.2704 0.046 Uiso 1 1 calc R
C6 C 0.2985(5) 0.4064(4) 0.3833(4) 0.0539(16) Uani 1 1 d .
H6A H 0.3098 0.3517 0.3862 0.065 Uiso 1 1 calc R
C7 C 0.3632(4) 0.4725(4) 0.4463(4) 0.0557(17) Uani 1 1 d .
H7A H 0.4183 0.4630 0.4930 0.067 Uiso 1 1 calc R
C8 C 0.3512(4) 0.5533(4) 0.4445(3) 0.0462(13) Uani 1 1 d .
H8A H 0.3975 0.5990 0.4890 0.055 Uiso 1 1 calc R
C9 C 0.2705(4) 0.5659(3) 0.3766(3) 0.0361(11) Uani 1 1 d .
H9A H 0.2617 0.6211 0.3741 0.043 Uiso 1 1 calc R
C10 C -0.0042(4) 0.4293(3) 0.1702(3) 0.0328(10) Uani 1 1 d .
C11 C 0.0252(5) 0.3587(3) 0.1256(3) 0.0424(13) Uani 1 1 d .
H11A H 0.0960 0.3601 0.1218 0.051 Uiso 1 1 calc R
C12 C -0.0507(6) 0.2851(3) 0.0860(3) 0.0548(17) Uani 1 1 d .
H12A H -0.0308 0.2362 0.0565 0.066 Uiso 1 1 calc R
C13 C -0.1551(5) 0.2845(4) 0.0906(3) 0.0481(14) Uani 1 1 d .
H13A H -0.2064 0.2351 0.0635 0.058 Uiso 1 1 calc R
C14 C -0.1846(5) 0.3538(3) 0.1335(3) 0.0478(14) Uani 1 1 d .
H14A H -0.2557 0.3527 0.1366 0.057 Uiso 1 1 calc R
C15 C -0.1103(4) 0.4257(3) 0.1722(3) 0.0390(11) Uani 1 1 d .
H15A H -0.1318 0.4742 0.2011 0.047 Uiso 1 1 calc R
C16 C -0.0596(4) 0.7152(3) 0.0912(3) 0.0294(10) Uani 1 1 d .
C17 C -0.0535(4) 0.7965(3) 0.0856(3) 0.0369(11) Uani 1 1 d .
H17A H 0.0072 0.8369 0.1238 0.044 Uiso 1 1 calc R
C18 C -0.1356(5) 0.8178(4) 0.0246(4) 0.0466(13) Uani 1 1 d .
H18A H -0.1309 0.8729 0.0207 0.056 Uiso 1 1 calc R
C19 C -0.2244(5) 0.7602(4) -0.0309(4) 0.0477(14) Uani 1 1 d .
H19A H -0.2800 0.7754 -0.0732 0.057 Uiso 1 1 calc R
C20 C -0.2331(5) 0.6803(4) -0.0252(3) 0.0443(13) Uani 1 1 d .
H20A H -0.2953 0.6409 -0.0627 0.053 Uiso 1 1 calc R
C21 C -0.1503(4) 0.6579(3) 0.0359(3) 0.0347(11) Uani 1 1 d .
H21A H -0.1558 0.6028 0.0397 0.042 Uiso 1 1 calc R
C22 C 0.1702(4) 0.7550(3) 0.2066(3) 0.0309(10) Uani 1 1 d .
C23 C 0.2039(4) 0.7873(3) 0.1519(3) 0.0378(11) Uani 1 1 d .
H23A H 0.1585 0.7728 0.0943 0.045 Uiso 1 1 calc R
C24 C 0.3015(5) 0.8394(4) 0.1810(4) 0.0475(13) Uani 1 1 d .
H24A H 0.3230 0.8606 0.1434 0.057 Uiso 1 1 calc R
C25 C 0.3678(5) 0.8611(4) 0.2638(4) 0.0513(15) Uani 1 1 d .
H25A H 0.4341 0.8984 0.2835 0.062 Uiso 1 1 calc R
C26 C 0.3390(5) 0.8291(3) 0.3190(4) 0.0489(14) Uani 1 1 d .
H26A H 0.3866 0.8427 0.3759 0.059 Uiso 1 1 calc R
C27 C 0.2385(4) 0.7761(3) 0.2901(3) 0.0373(11) Uani 1 1 d .
H27A H 0.2177 0.7549 0.3280 0.045 Uiso 1 1 calc R
C28 C 0.0161(4) 0.8013(3) 0.4351(3) 0.0294(10) Uani 1 1 d .
C29 C -0.0125(4) 0.8760(3) 0.4749(3) 0.0371(11) Uani 1 1 d .
H29A H -0.0772 0.8958 0.4462 0.045 Uiso 1 1 calc R
C30 C 0.0535(5) 0.9211(3) 0.5563(3) 0.0439(13) Uani 1 1 d .
H30A H 0.0331 0.9715 0.5826 0.053 Uiso 1 1 calc R
C31 C 0.1472(5) 0.8941(3) 0.5988(3) 0.0461(13) Uani 1 1 d .
H31A H 0.1910 0.9247 0.6547 0.055 Uiso 1 1 calc R
C32 C 0.1779(4) 0.8209(3) 0.5592(3) 0.0427(12) Uani 1 1 d .
H32A H 0.2437 0.8020 0.5877 0.051 Uiso 1 1 calc R
C33 C 0.1123(4) 0.7758(3) 0.4784(3) 0.0373(11) Uani 1 1 d .
H33A H 0.1340 0.7260 0.4521 0.045 Uiso 1 1 calc R
C34 C -0.0860(4) 0.8304(3) 0.2804(3) 0.0326(10) Uani 1 1 d .
C35 C -0.1851(5) 0.8436(3) 0.2295(3) 0.0419(12) Uani 1 1 d .
H35A H -0.2493 0.8060 0.2156 0.050 Uiso 1 1 calc R
C36 C -0.1934(6) 0.9108(4) 0.1979(4) 0.0530(15) Uani 1 1 d .
H36A H -0.2631 0.9196 0.1634 0.064 Uiso 1 1 calc R
C37 C -0.1011(6) 0.9648(4) 0.2165(4) 0.0576(17) Uani 1 1 d .
H37A H -0.1070 1.0104 0.1941 0.069 Uiso 1 1 calc R
C38 C 0.0004(6) 0.9533(3) 0.2677(4) 0.0514(15) Uani 1 1 d .
H38A H 0.0642 0.9911 0.2810 0.062 Uiso 1 1 calc R
C39 C 0.0077(5) 0.8855(3) 0.2994(3) 0.0394(12) Uani 1 1 d .
H39A H 0.0772 0.8767 0.3342 0.047 Uiso 1 1 calc R
C40 C -0.2695(4) 0.6287(3) 0.1840(3) 0.0348(11) Uani 1 1 d .
H40A H -0.3423 0.5953 0.1544 0.052 Uiso 1 1 calc R
H40B H -0.2125 0.5930 0.1811 0.052 Uiso 1 1 calc R
H40C H -0.2636 0.6723 0.1580 0.052 Uiso 1 1 calc R
C41 C -0.4712(4) 0.6623(3) 0.3576(3) 0.0275(9) Uani 1 1 d .
H41A H -0.4970 0.7137 0.3455 0.033 Uiso 1 1 calc R
H41B H -0.5341 0.6261 0.3556 0.033 Uiso 1 1 calc R
C42 C -0.3784(4) 0.6828(3) 0.4430(3) 0.0296(10) Uani 1 1 d .
H42A H -0.3580 0.6309 0.4568 0.035 Uiso 1 1 calc R
H42B H -0.4029 0.7166 0.4866 0.035 Uiso 1 1 calc R
C43 C -0.5158(4) 0.5853(3) 0.1785(3) 0.0278(9) Uani 1 1 d .
C44 C -0.5776(4) 0.6456(3) 0.1552(3) 0.0374(11) Uani 1 1 d .
H44A H -0.5692 0.6981 0.1949 0.045 Uiso 1 1 calc R
C45 C -0.6522(4) 0.6297(3) 0.0735(3) 0.0409(12) Uani 1 1 d .
H45A H -0.6957 0.6708 0.0577 0.049 Uiso 1 1 calc R
C46 C -0.6628(4) 0.5529(4) 0.0150(3) 0.0398(12) Uani 1 1 d .
H46A H -0.7131 0.5420 -0.0408 0.048 Uiso 1 1 calc R
C47 C -0.6012(4) 0.4935(3) 0.0378(3) 0.0409(12) Uani 1 1 d .
H47A H -0.6082 0.4415 -0.0022 0.049 Uiso 1 1 calc R
C48 C -0.5279(4) 0.5090(3) 0.1198(3) 0.0368(11) Uani 1 1 d .
H48A H -0.4859 0.4672 0.1357 0.044 Uiso 1 1 calc R
C49 C -0.3959(4) 0.5081(3) 0.3017(3) 0.0307(10) Uani 1 1 d .
C50 C -0.2923(4) 0.4807(3) 0.3215(3) 0.0365(11) Uani 1 1 d .
H50A H -0.2314 0.5136 0.3219 0.044 Uiso 1 1 calc R
C51 C -0.2775(5) 0.4058(3) 0.3407(4) 0.0512(14) Uani 1 1 d .
H51A H -0.2072 0.3876 0.3543 0.061 Uiso 1 1 calc R
C52 C -0.3669(5) 0.3584(4) 0.3397(4) 0.0551(16) Uani 1 1 d .
H52A H -0.3573 0.3077 0.3535 0.066 Uiso 1 1 calc R
C53 C -0.4698(5) 0.3836(4) 0.3188(4) 0.0523(15) Uani 1 1 d .
H53A H -0.5305 0.3498 0.3174 0.063 Uiso 1 1 calc R
C54 C -0.4848(4) 0.4580(3) 0.3000(3) 0.0406(12) Uani 1 1 d .
H54A H -0.5557 0.4752 0.2859 0.049 Uiso 1 1 calc R
C55 C -0.2941(4) 0.8468(3) 0.4576(3) 0.0381(12) Uani 1 1 d .
C56 C -0.3044(4) 0.8865(3) 0.3982(4) 0.0391(12) Uani 1 1 d .
H56A H -0.2882 0.8608 0.3501 0.047 Uiso 1 1 calc R
C57 C -0.3390(5) 0.9651(3) 0.4084(4) 0.0527(15) Uani 1 1 d .
H57A H -0.3461 0.9925 0.3670 0.063 Uiso 1 1 calc R
C58 C -0.3624(6) 1.0022(4) 0.4763(5) 0.074(2) Uani 1 1 d .
H58A H -0.3829 1.0566 0.4840 0.088 Uiso 1 1 calc R
C59 C -0.3567(7) 0.9620(4) 0.5331(6) 0.080(2) Uani 1 1 d .
H59A H -0.3772 0.9874 0.5791 0.095 Uiso 1 1 calc R
C60 C -0.3213(5) 0.8839(3) 0.5265(4) 0.0583(17) Uani 1 1 d .
H60A H -0.3161 0.8569 0.5680 0.070 Uiso 1 1 calc R
C61 C -0.1493(4) 0.7345(3) 0.5346(3) 0.0342(11) Uani 1 1 d .
C62 C -0.0966(5) 0.7984(4) 0.6058(3) 0.0523(15) Uani 1 1 d .
H62A H -0.1155 0.8528 0.6086 0.063 Uiso 1 1 calc R
C63 C -0.0170(5) 0.7850(4) 0.6731(4) 0.0602(17) Uani 1 1 d .
H63A H 0.0192 0.8304 0.7217 0.072 Uiso 1 1 calc R
C64 C 0.0115(5) 0.7074(5) 0.6715(4) 0.0591(17) Uani 1 1 d .
H64A H 0.0649 0.6988 0.7195 0.071 Uiso 1 1 calc R
C65 C -0.0365(4) 0.6431(4) 0.6017(4) 0.0479(14) Uani 1 1 d .
H65A H -0.0152 0.5895 0.5999 0.058 Uiso 1 1 calc R
C66 C -0.1182(4) 0.6554(3) 0.5315(3) 0.0384(11) Uani 1 1 d .
H66A H -0.1519 0.6102 0.4822 0.046 Uiso 1 1 calc R
O1 O 0.4003(5) 0.7682(3) 0.5028(5) 0.107(3) Uani 1 1 d .
C67 C -0.3054(15) 0.1159(14) 0.1471(11) 0.323(13) Uiso 1 1 d D
H67A H -0.3028 0.0610 0.1120 0.485 Uiso 1 1 calc R
H67B H -0.3236 0.1098 0.1944 0.485 Uiso 1 1 calc R
H67C H -0.2335 0.1501 0.1680 0.485 Uiso 1 1 calc R
C68 C -0.3858(7) 0.1543(6) 0.0999(5) 0.212(7) Uiso 1 1 d GD
C69 C -0.4026(8) 0.1023(5) 0.0207(7) 0.163(5) Uiso 1 1 d GD
H69A H -0.3731 0.0512 0.0145 0.196 Uiso 1 1 calc R
C70 C -0.4625(8) 0.1250(6) -0.0497(5) 0.200(7) Uiso 1 1 d G
H70A H -0.4739 0.0895 -0.1039 0.240 Uiso 1 1 calc R
C71 C -0.5056(7) 0.1998(7) -0.0408(5) 0.139(4) Uiso 1 1 d G
H71A H -0.5465 0.2153 -0.0889 0.167 Uiso 1 1 calc R
C72 C -0.4888(7) 0.2518(5) 0.0385(6) 0.180(6) Uiso 1 1 d G
H72A H -0.5182 0.3029 0.0446 0.216 Uiso 1 1 calc R
C73 C -0.4289(7) 0.2291(5) 0.1089(5) 0.120(4) Uiso 1 1 d G
H73A H -0.4174 0.2646 0.1631 0.144 Uiso 1 1 calc R

loop_
_atom_site_aniso_label
_atom_site_aniso_U_11
_atom_site_aniso_U_22
_atom_site_aniso_U_33
_atom_site_aniso_U_23
_atom_site_aniso_U_13
_atom_site_aniso_U_12
Pt1 0.02981(10) 0.02353(10) 0.02499(10) 0.00522(7) 0.01684(7) 0.00972(7)
Pt2 0.02854(10) 0.02434(10) 0.02328(9) 0.00493(7) 0.01623(7) 0.00977(7)
P1 0.0354(6) 0.0264(6) 0.0272(6) 0.0063(5) 0.0194(5) 0.0137(5)
P2 0.0329(6) 0.0255(6) 0.0244(5) 0.0044(4) 0.0164(5) 0.0092(5)
P3 0.0321(6) 0.0239(5) 0.0283(6) 0.0054(4) 0.0193(5) 0.0102(4)
P4 0.0303(6) 0.0276(6) 0.0249(6) 0.0046(5) 0.0165(5) 0.0090(5)
P5 0.0357(6) 0.0242(6) 0.0252(6) 0.0039(4) 0.0191(5) 0.0085(5)
C1 0.033(2) 0.033(2) 0.033(2) 0.011(2) 0.019(2) 0.0112(19)
C2 0.042(3) 0.032(2) 0.031(2) 0.006(2) 0.024(2) 0.013(2)
C3 0.047(3) 0.026(2) 0.025(2) 0.0018(18) 0.022(2) 0.009(2)
C4 0.028(2) 0.042(3) 0.034(2) 0.016(2) 0.020(2) 0.017(2)
C5 0.039(3) 0.042(3) 0.050(3) 0.023(2) 0.029(2) 0.018(2)
C6 0.041(3) 0.076(4) 0.076(4) 0.056(4) 0.033(3) 0.023(3)
C7 0.030(3) 0.088(5) 0.064(4) 0.051(4) 0.013(3) 0.004(3)
C8 0.029(3) 0.073(4) 0.042(3) 0.024(3) 0.015(2) 0.003(3)
C9 0.035(3) 0.046(3) 0.038(3) 0.015(2) 0.024(2) 0.014(2)
C10 0.052(3) 0.027(2) 0.023(2) 0.0100(18) 0.016(2) 0.013(2)
C11 0.069(4) 0.030(3) 0.041(3) 0.010(2) 0.036(3) 0.013(2)
C12 0.106(5) 0.030(3) 0.028(3) 0.003(2) 0.028(3) 0.007(3)
C13 0.058(4) 0.041(3) 0.037(3) 0.012(2) 0.008(3) -0.005(3)
C14 0.050(3) 0.044(3) 0.042(3) 0.016(3) 0.006(3) 0.004(3)
C15 0.038(3) 0.033(3) 0.043(3) 0.008(2) 0.013(2) 0.007(2)
C16 0.036(2) 0.035(2) 0.029(2) 0.0117(19) 0.024(2) 0.0133(19)
C17 0.042(3) 0.036(3) 0.039(3) 0.013(2) 0.020(2) 0.014(2)
C18 0.055(3) 0.044(3) 0.052(3) 0.023(3) 0.025(3) 0.019(3)
C19 0.044(3) 0.064(4) 0.046(3) 0.031(3) 0.017(3) 0.022(3)
C20 0.042(3) 0.058(4) 0.039(3) 0.019(3) 0.021(2) 0.007(3)
C21 0.038(3) 0.040(3) 0.034(3) 0.014(2) 0.021(2) 0.008(2)
C22 0.034(2) 0.027(2) 0.034(2) 0.0036(19) 0.020(2) 0.0083(19)
C23 0.041(3) 0.038(3) 0.038(3) 0.006(2) 0.022(2) 0.009(2)
C24 0.049(3) 0.046(3) 0.058(4) 0.014(3) 0.034(3) 0.007(3)
C25 0.040(3) 0.040(3) 0.072(4) 0.004(3) 0.026(3) 0.004(2)
C26 0.046(3) 0.035(3) 0.053(3) -0.002(3) 0.013(3) 0.011(2)
C27 0.039(3) 0.037(3) 0.032(3) 0.003(2) 0.013(2) 0.012(2)
C28 0.036(3) 0.025(2) 0.032(2) 0.0017(18) 0.024(2) 0.0029(18)
C29 0.046(3) 0.031(3) 0.036(3) 0.004(2) 0.020(2) 0.012(2)
C30 0.055(3) 0.032(3) 0.042(3) -0.003(2) 0.024(3) 0.008(2)
C31 0.056(3) 0.042(3) 0.032(3) -0.004(2) 0.018(3) -0.003(3)
C32 0.037(3) 0.049(3) 0.036(3) 0.007(2) 0.010(2) 0.006(2)
C33 0.039(3) 0.037(3) 0.034(3) 0.000(2) 0.017(2) 0.008(2)
C34 0.048(3) 0.026(2) 0.036(3) 0.009(2) 0.030(2) 0.014(2)
C35 0.058(3) 0.041(3) 0.045(3) 0.020(2) 0.035(3) 0.022(2)
C36 0.075(4) 0.053(4) 0.054(4) 0.027(3) 0.042(3) 0.031(3)
C37 0.111(6) 0.037(3) 0.057(4) 0.026(3) 0.058(4) 0.035(3)
C38 0.088(5) 0.031(3) 0.053(3) 0.008(2) 0.050(3) 0.007(3)
C39 0.061(3) 0.026(2) 0.041(3) 0.006(2) 0.034(3) 0.013(2)
C40 0.034(3) 0.047(3) 0.027(2) 0.004(2) 0.021(2) 0.010(2)
C41 0.032(2) 0.028(2) 0.031(2) 0.0047(18) 0.024(2) 0.0126(18)
C42 0.035(2) 0.030(2) 0.031(2) 0.0077(19) 0.021(2) 0.0078(19)
C43 0.026(2) 0.034(2) 0.025(2) 0.0062(18) 0.0135(18) 0.0061(18)
C44 0.043(3) 0.039(3) 0.032(3) 0.005(2) 0.019(2) 0.018(2)
C45 0.040(3) 0.052(3) 0.034(3) 0.013(2) 0.018(2) 0.019(2)
C46 0.034(3) 0.054(3) 0.030(3) 0.006(2) 0.015(2) 0.003(2)
C47 0.046(3) 0.040(3) 0.035(3) 0.005(2) 0.018(2) 0.003(2)
C48 0.036(3) 0.034(3) 0.037(3) 0.007(2) 0.011(2) 0.008(2)
C49 0.040(3) 0.026(2) 0.028(2) 0.0007(18) 0.019(2) 0.0104(19)
C50 0.038(3) 0.034(3) 0.045(3) 0.014(2) 0.023(2) 0.014(2)
C51 0.054(4) 0.041(3) 0.069(4) 0.021(3) 0.030(3) 0.022(3)
C52 0.071(4) 0.040(3) 0.077(4) 0.028(3) 0.045(4) 0.023(3)
C53 0.066(4) 0.037(3) 0.073(4) 0.017(3) 0.048(3) 0.013(3)
C54 0.044(3) 0.036(3) 0.052(3) 0.012(2) 0.030(3) 0.012(2)
C55 0.045(3) 0.029(2) 0.050(3) 0.001(2) 0.035(3) 0.009(2)
C56 0.033(3) 0.034(3) 0.055(3) 0.015(2) 0.020(2) 0.010(2)
C57 0.046(3) 0.035(3) 0.078(4) 0.014(3) 0.026(3) 0.014(2)
C58 0.082(5) 0.035(3) 0.120(7) 0.016(4) 0.059(5) 0.025(3)
C59 0.106(6) 0.037(3) 0.120(7) 0.000(4) 0.087(5) 0.025(4)
C60 0.086(5) 0.034(3) 0.071(4) 0.000(3) 0.059(4) 0.010(3)
C61 0.035(3) 0.044(3) 0.026(2) 0.009(2) 0.016(2) 0.002(2)
C62 0.075(4) 0.039(3) 0.039(3) 0.008(2) 0.020(3) -0.003(3)
C63 0.063(4) 0.067(4) 0.034(3) 0.008(3) 0.004(3) -0.008(3)
C64 0.052(4) 0.084(5) 0.038(3) 0.030(3) 0.005(3) -0.004(3)
C65 0.042(3) 0.066(4) 0.052(3) 0.033(3) 0.024(3) 0.019(3)
C66 0.036(3) 0.045(3) 0.039(3) 0.010(2) 0.021(2) 0.013(2)
O1 0.131(5) 0.035(2) 0.234(7) 0.034(3) 0.164(5) 0.031(3)

loop_
_atom_type_symbol
_atom_type_description
_atom_type_scat_dispersion_real
_atom_type_scat_dispersion_imag
_atom_type_scat_source
C C 0.0033 0.0016 'International Tables Vol C Tables 4.2.6.8 and 6.1.1.4'
H H 0.0000 0.0000 'International Tables Vol C Tables 4.2.6.8 and 6.1.1.4'
P P 0.1023 0.0942 'International Tables Vol C Tables 4.2.6.8 and 6.1.1.4'
Pt Pt -1.7033 8.3905 'International Tables Vol C Tables 4.2.6.8 and 6.1.1.4'
O O 0.0106 0.0060 'International Tables Vol C Tables 4.2.6.8 and 6.1.1.4'

loop_
_geom_angle_atom_site_label_1
_geom_angle_atom_site_label_2
_geom_angle_atom_site_label_3
_geom_angle
C1 Pt1 P1 87.78(13)
C1 Pt1 P2 173.05(12)
P1 Pt1 P2 85.46(4)
C1 Pt1 P3 85.05(12)
P1 Pt1 P3 172.59(4)
P2 Pt1 P3 101.75(4)
C40 Pt2 P4 87.29(13)
C40 Pt2 P5 170.21(13)
P4 Pt2 P5 84.25(4)
C40 Pt2 P3 86.60(13)
P4 Pt2 P3 171.39(4)
P5 Pt2 P3 102.32(4)
C4 P1 C10 106.9(2)
C4 P1 C2 105.6(2)
C10 P1 C2 105.7(2)
C4 P1 Pt1 114.53(15)
C10 P1 Pt1 114.34(16)
C2 P1 Pt1 109.06(15)
C22 P2 C16 107.0(2)
C22 P2 C3 101.6(2)
C16 P2 C3 101.2(2)
C22 P2 Pt1 114.39(16)
C16 P2 Pt1 123.55(15)
C3 P2 Pt1 106.01(15)
C28 P3 C34 98.9(2)
C28 P3 Pt1 109.70(15)
C34 P3 Pt1 114.72(14)
C28 P3 Pt2 115.95(14)
C34 P3 Pt2 110.03(16)
Pt1 P3 Pt2 107.61(5)
C49 P4 C43 104.8(2)
C49 P4 C41 103.6(2)
C43 P4 C41 108.0(2)
C49 P4 Pt2 113.00(16)
C43 P4 Pt2 118.27(15)
C41 P4 Pt2 108.05(15)
C55 P5 C61 109.2(2)
C55 P5 C42 101.4(2)
C61 P5 C42 101.1(2)
C55 P5 Pt2 114.65(17)
C61 P5 Pt2 120.67(16)
C42 P5 Pt2 106.98(15)
C3 C2 P1 107.8(3)
C2 C3 P2 109.5(3)
C9 C4 C5 119.4(4)
C9 C4 P1 117.1(4)
C5 C4 P1 123.4(4)
C6 C5 C4 118.3(5)
C7 C6 C5 120.8(6)
C6 C7 C8 121.9(5)
C9 C8 C7 118.3(6)
C8 C9 C4 121.2(5)
C11 C10 C15 118.5(5)
C11 C10 P1 121.8(4)
C15 C10 P1 119.6(4)
C10 C11 C12 119.6(5)
C13 C12 C11 119.5(5)
C14 C13 C12 121.0(5)
C13 C14 C15 119.4(6)
C14 C15 C10 121.8(5)
C21 C16 C17 118.9(4)
C21 C16 P2 118.2(4)
C17 C16 P2 122.9(4)
C18 C17 C16 119.9(5)
C19 C18 C17 120.7(5)
C18 C19 C20 120.3(5)
C19 C20 C21 119.5(5)
C16 C21 C20 120.6(5)
C27 C22 C23 118.5(5)
C27 C22 P2 119.1(4)
C23 C22 P2 122.2(4)
C24 C23 C22 120.8(5)
C25 C24 C23 120.5(5)
C24 C25 C26 120.5(5)
C25 C26 C27 119.6(5)
C22 C27 C26 120.1(5)
C33 C28 C29 117.8(4)
C33 C28 P3 123.1(3)
C29 C28 P3 119.0(4)
C30 C29 C28 120.4(5)
C31 C30 C29 120.9(5)
C30 C31 C32 119.2(5)
C33 C32 C31 119.9(5)
C28 C33 C32 121.6(5)
C35 C34 C39 118.8(5)
C35 C34 P3 122.2(4)
C39 C34 P3 119.0(4)
C34 C35 C36 121.0(6)
C37 C36 C35 120.1(6)
C36 C37 C38 120.5(5)
C37 C38 C39 119.0(6)
C34 C39 C38 120.7(5)
C42 C41 P4 105.3(3)
C41 C42 P5 108.9(3)
C44 C43 C48 119.6(4)
C44 C43 P4 120.2(3)
C48 C43 P4 120.0(4)
C43 C44 C45 120.0(5)
C44 C45 C46 119.7(5)
C47 C46 C45 120.3(5)
C46 C47 C48 120.0(5)
C43 C48 C47 120.4(5)
C54 C49 C50 118.7(4)
C54 C49 P4 121.2(4)
C50 C49 P4 120.1(4)
C51 C50 C49 120.8(5)
C52 C51 C50 119.0(5)
C53 C52 C51 121.0(5)
C52 C53 C54 120.2(6)
C53 C54 C49 120.2(5)
C56 C55 C60 119.6(5)
C56 C55 P5 119.2(4)
C60 C55 P5 120.9(4)
C55 C56 C57 119.8(5)
C58 C57 C56 120.7(6)
C59 C58 C57 119.6(6)
C58 C59 C60 122.0(6)
C55 C60 C59 118.2(6)
C62 C61 C66 118.4(5)
C62 C61 P5 126.3(4)
C66 C61 P5 115.3(4)
C61 C62 C63 120.8(6)
C64 C63 C62 121.2(6)
C65 C64 C63 119.9(6)
C64 C65 C66 120.0(6)
C61 C66 C65 119.7(5)
C69 C68 C73 120.0
C69 C68 C67 98.8(10)
C73 C68 C67 139.5(10)
C70 C69 C68 120.0
C69 C70 C71 120.0
C70 C71 C72 120.0
C73 C72 C71 120.0
C72 C73 C68 120.0

loop_
_geom_bond_atom_site_label_1
_geom_bond_atom_site_label_2
_geom_bond_distance
Pt1 C1 2.112(4)
Pt1 P1 2.2701(11)
Pt1 P2 2.3024(12)
Pt1 P3 2.3470(11)
Pt2 C40 2.109(4)
Pt2 P4 2.2724(12)
Pt2 P5 2.3060(11)
Pt2 P3 2.3584(12)
P1 C4 1.812(5)
P1 C10 1.818(5)
P1 C2 1.829(5)
P2 C22 1.813(5)
P2 C16 1.831(5)
P2 C3 1.859(4)
P3 C28 1.836(5)
P3 C34 1.851(5)
P4 C49 1.810(5)
P4 C43 1.815(4)
P4 C41 1.829(4)
P5 C55 1.826(5)
P5 C61 1.828(5)
P5 C42 1.855(5)
C2 C3 1.528(6)
C4 C9 1.393(7)
C4 C5 1.408(7)
C5 C6 1.393(7)
C6 C7 1.355(9)
C7 C8 1.384(9)
C8 C9 1.377(7)
C10 C11 1.391(6)
C10 C15 1.397(7)
C11 C12 1.411(8)
C12 C13 1.393(9)
C13 C14 1.363(8)
C14 C15 1.378(7)
C16 C21 1.386(7)
C16 C17 1.400(7)
C17 C18 1.376(7)
C18 C19 1.375(8)
C19 C20 1.379(8)
C20 C21 1.391(7)
C22 C27 1.388(7)
C22 C23 1.413(7)
C23 C24 1.376(7)
C24 C25 1.370(8)
C25 C26 1.386(8)
C26 C27 1.412(8)
C28 C33 1.381(7)
C28 C29 1.403(6)
C29 C30 1.392(7)
C30 C31 1.366(8)
C31 C32 1.395(8)
C32 C33 1.383(7)
C34 C35 1.367(7)
C34 C39 1.393(7)
C35 C36 1.382(7)
C36 C37 1.371(9)
C37 C38 1.380(9)
C38 C39 1.395(7)
C41 C42 1.526(6)
C43 C44 1.381(6)
C43 C48 1.389(6)
C44 C45 1.393(7)
C45 C46 1.398(7)
C46 C47 1.363(8)
C47 C48 1.393(7)
C49 C54 1.398(7)
C49 C50 1.404(6)
C50 C51 1.395(7)
C51 C52 1.382(8)
C52 C53 1.380(8)
C53 C54 1.384(8)
C55 C56 1.367(7)
C55 C60 1.391(7)
C56 C57 1.399(7)
C57 C58 1.348(9)
C58 C59 1.342(11)
C59 C60 1.398(9)
C61 C62 1.367(7)
C61 C66 1.398(7)
C62 C63 1.369(8)
C63 C64 1.366(9)
C64 C65 1.349(9)
C65 C66 1.408(7)
C67 C68 1.398(15)
C68 C69 1.3900
C68 C73 1.3900
C69 C70 1.3900
C70 C71 1.3900
C71 C72 1.3900
C72 C73 1.3900
